data_4315778
loop_
_publ_author_name
'David L. Rogow'
'Honghan Fei'
'Daniel P. Brennan'
'Mariko Ikehata'
'Peter Y. Zavalij'
'Allen G. Oliver'
'Scott R. J. Oliver'

_publ_contact_author_address '258 PSB'
_publ_contact_author_email soliver@chemistry.ucsc.edu
_publ_contact_author_name 'Scott Oliver'
_publ_contact_author_phone 9-5448
_publ_section_title
;
 Hydrothermal Synthesis of Two Cationic Bismuthate Clusters: An
 Alkylenedisulfonate Bridged Hexamer, [Bi6O4(OH)4(H2O)2][(CH2)2(SO3)2]3
 and a Rare Nonamer Templated by Triflate, [Bi9O8(OH)6][CF3SO3]5
;
_journal_name_full 'Inorganic Chemistry'
_journal_page_first 5619
_journal_page_last 5624
_journal_paper_doi 10.1021/ic1004402
_journal_volume 49
_journal_year 2010
_chemical_formula_moiety 'Bi9 O14, 5(C F3 O3 S)'
_chemical_formula_sum 'C5 Bi9 F15 O29 S5'
_chemical_formula_weight 2850.17
_chemical_name_common 'trifluoromethylsolfonate bismuth oxide'
_chemical_name_systematic
;
pentakis-trifluoromethylsolfonate nonabismuth tetradecaoxide
;
_space_group_IT_number 15
_symmetry_cell_setting monoclinic
_symmetry_space_group_name_Hall '-C 2yc'
_symmetry_space_group_name_H-M 'C 1 2/c 1'
_atom_sites_solution_hydrogens undef
_atom_sites_solution_primary direct
_atom_sites_solution_secondary difmap
_audit_creation_method 'SHELXL-97 & ZCIF'
_cell_angle_alpha 90.00
_cell_angle_beta 99.665(7)
_cell_angle_gamma 90.00
_cell_formula_units_Z 4
_cell_length_a 17.463(6)
_cell_length_b 10.114(4)
_cell_length_c 23.924(9)
_cell_measurement_reflns_used 4811
_cell_measurement_temperature 299(2)
_cell_measurement_theta_max 31.0
_cell_measurement_theta_min 2.3
_cell_volume 4166(3)
_computing_cell_refinement 'SAINT (Bruker, 1999)'
_computing_data_collection 'SMART (Bruker, 1999)'
_computing_data_reduction SAINT
_computing_molecular_graphics 'ORTEP-3 (Farrugia,1997), ATOMS (Dowty,1999)'
_computing_publication_material SHELXL-97
_computing_structure_refinement 'SHELXL-97 (Sheldrick, 1997)'
_computing_structure_solution 'SHELXS-97 (Sheldrick, 1990)'
_diffrn_ambient_temperature 299(2)
_diffrn_detector 'CCD area detector'
_diffrn_detector_area_resol_mean 8.33
_diffrn_detector_type 'Bruker SmartApex'
_diffrn_measured_fraction_theta_full 0.993
_diffrn_measured_fraction_theta_max 0.993
_diffrn_measurement_details NFRAMES=606,606,606,50,1206,50
_diffrn_measurement_device_type 'three-circle diffractometer'
_diffrn_measurement_method '\w scans'
_diffrn_measurement_specimen_support 'glass capillary'
_diffrn_orient_matrix_type standard
_diffrn_orient_matrix_UB_11 0.0504448
_diffrn_orient_matrix_UB_12 0.0464910
_diffrn_orient_matrix_UB_13 -0.0004523
_diffrn_orient_matrix_UB_21 0.0136726
_diffrn_orient_matrix_UB_22 -0.0106860
_diffrn_orient_matrix_UB_23 0.0420443
_diffrn_orient_matrix_UB_31 0.0253517
_diffrn_orient_matrix_UB_32 -0.0866021
_diffrn_orient_matrix_UB_33 -0.0054649
_diffrn_radiation_monochromator graphite
_diffrn_radiation_source 'fine-focus sealed tube'
_diffrn_radiation_type MoK\a
_diffrn_radiation_wavelength 0.71073
_diffrn_reflns_av_R_equivalents 0.0666
_diffrn_reflns_av_sigmaI/netI 0.0701
_diffrn_reflns_limit_h_max 23
_diffrn_reflns_limit_h_min -23
_diffrn_reflns_limit_k_max 13
_diffrn_reflns_limit_k_min -13
_diffrn_reflns_limit_l_max 31
_diffrn_reflns_limit_l_min -31
_diffrn_reflns_number 23984
_diffrn_reflns_theta_full 28.28
_diffrn_reflns_theta_max 28.28
_diffrn_reflns_theta_min 2.37
_diffrn_source_current 30
_diffrn_source_voltage 50
_diffrn_standards_decay_% 0.15
_exptl_absorpt_coefficient_mu 38.279
_exptl_absorpt_correction_T_max 0.563
_exptl_absorpt_correction_T_min 0.067
_exptl_absorpt_correction_type multi-scan
_exptl_absorpt_process_details 'XPREP (Sheldrick, 1997)'
_exptl_crystal_colour colorless
_exptl_crystal_density_diffrn 4.545
_exptl_crystal_density_method 'not measured'
_exptl_crystal_description plate
_exptl_crystal_F_000 4896
_exptl_crystal_id 'Dan/Scott B2O3+F3CSO3H+NH4OH Crystal#3'
_exptl_crystal_size_max 0.310
_exptl_crystal_size_mid 0.145
_exptl_crystal_size_min 0.015
_refine_diff_density_max 2.335
_refine_diff_density_min -1.248
_refine_diff_density_rms 0.298
_refine_ls_extinction_method none
_refine_ls_goodness_of_fit_ref 1.000
_refine_ls_hydrogen_treatment undef
_refine_ls_matrix_type full
_refine_ls_number_parameters 325
_refine_ls_number_reflns 5161
_refine_ls_number_restraints 105
_refine_ls_restrained_S_all 1.028
_refine_ls_R_factor_all 0.0628
_refine_ls_R_factor_gt 0.0382
_refine_ls_shift/su_max 0.001
_refine_ls_shift/su_mean 0.000
_refine_ls_structure_factor_coef Fsqd
_refine_ls_weighting_details 'w=1/[\s^2^(Fo^2^)+(0.0115P)^2^], P=(max(Fo^2^,0)+2Fc^2^)/3'
_refine_ls_weighting_scheme calc
_refine_ls_wR_factor_gt 0.0567
_refine_ls_wR_factor_ref 0.0596
_reflns_number_gt 3573
_reflns_number_total 5161
_reflns_threshold_expression >2sigma(I)
_cod_data_source_file ic1004402_si_003.cif
_cod_data_source_block SLUG-16
_cod_depositor_comments
;
The following automatic conversions were performed:

'_symmetry_cell_setting' value 'Monoclinic' changed to 'monoclinic'
according to the built-in table from CIF Core dictionary named
'cif_core.dic' version 2.4.1 from 2010-06-29.

Automatic conversion script
Id: cif_fix_values 1646 2011-03-28 12:23:43Z adriana 
;
_cod_database_code 4315778
_diffrn_measurement_total_frames-ccd 3124
_diffrn_measurement_frame_width-ccd 0.3
_diffrn_detector_distance-ccd 5.156
_diffrn_measurement_frame_time-ccd 10
_diffrn_measurement_total_time-ccd 11.72
_diffrn_measurement_frame_size-ccd 512

loop_
_symmetry_equiv_pos_as_xyz
'x, y, z'
'-x, y, -z+1/2'
'x+1/2, y+1/2, z'
'-x+1/2, y+1/2, -z+1/2'
'-x, -y, -z'
'x, -y, z-1/2'
'-x+1/2, -y+1/2, -z'
'x+1/2, -y+1/2, z-1/2'

loop_
_atom_site_label
_atom_site_type_symbol
_atom_site_fract_x
_atom_site_fract_y
_atom_site_fract_z
_atom_site_U_iso_or_equiv
_atom_site_adp_type
_atom_site_occupancy
_atom_site_symmetry_multiplicity
_atom_site_calc_flag
_atom_site_refinement_flags
_atom_site_disorder_assembly
_atom_site_disorder_group
Bi1 Bi 0.41092(2) 0.45396(4) 0.32674(2) 0.02756(11) Uani 1 1 d . . .
Bi2 Bi 0.37480(2) 0.45389(4) 0.17495(2) 0.02861(12) Uani 1 1 d . . .
Bi3 Bi 0.48214(2) 0.77544(4) 0.17415(2) 0.02813(11) Uani 1 1 d . . .
Bi4 Bi 0.5000 0.19161(6) 0.2500 0.03293(17) Uani 1 2 d S . .
Bi5 Bi 0.31519(2) 0.74629(4) 0.25050(2) 0.03350(12) Uani 1 1 d . . .
O1 O 0.5153(3) 0.5617(6) 0.3160(3) 0.0256(18) Uani 1 1 d . . .
O2 O 0.4147(3) 0.3385(6) 0.2499(3) 0.0257(17) Uani 1 1 d . . .
O3 O 0.4785(4) 0.2885(7) 0.1603(3) 0.037(2) Uani 1 1 d . . .
O4 O 0.3447(4) 0.5463(6) 0.2505(3) 0.0333(19) Uani 1 1 d . . .
O5 O 0.3867(3) 0.6974(6) 0.3405(3) 0.0296(19) Uani 1 1 d . . .
O6 O 0.3416(4) 0.6990(7) 0.1607(3) 0.036(2) Uani 1 1 d . . .
O7 O 0.4304(4) 0.8010(6) 0.2503(3) 0.0306(19) Uani 1 1 d . . .
S1 S 0.35793(15) 0.0612(3) 0.34943(15) 0.0347(8) Uani 1 1 d D . .
O11 O 0.4335(4) 0.0293(7) 0.3370(4) 0.057(3) Uani 1 1 d D . .
O12 O 0.2990(4) -0.0344(7) 0.3308(4) 0.060(3) Uani 1 1 d D . .
O13 O 0.3329(4) 0.1955(7) 0.3393(4) 0.058(3) Uani 1 1 d D . .
C1 C 0.3690(9) 0.0445(16) 0.4237(11) 0.134(10) Uani 1 1 d D . .
F11 F 0.3014(7) 0.0820(13) 0.4393(5) 0.157(5) Uani 1 1 d D . .
F12 F 0.4242(8) 0.1225(16) 0.4480(6) 0.217(9) Uani 1 1 d D . .
F13 F 0.3884(9) -0.0732(13) 0.4403(5) 0.189(7) Uani 1 1 d D . .
S2 S 0.18999(15) 0.5636(3) 0.34963(15) 0.0346(8) Uani 1 1 d D . .
O21 O 0.2443(4) 0.4639(7) 0.3394(4) 0.056(3) Uani 1 1 d D . .
O22 O 0.1115(4) 0.5311(8) 0.3312(4) 0.064(3) Uani 1 1 d D . .
O23 O 0.2100(4) 0.6960(7) 0.3365(4) 0.055(3) Uani 1 1 d D . .
C2 C 0.1948(11) 0.5634(16) 0.4258(10) 0.115(8) Uani 1 1 d D . .
F21 F 0.1413(9) 0.6456(15) 0.4366(5) 0.196(7) Uani 1 1 d D . .
F23 F 0.1823(9) 0.4435(12) 0.4417(5) 0.186(7) Uani 1 1 d D . .
F22 F 0.2637(10) 0.6001(15) 0.4479(6) 0.230(9) Uani 1 1 d D . .
S3 S 0.4919(8) 0.5842(15) 0.0238(6) 0.175(6) Uani 0.50 1 d PDU . .
O31 O 0.4612(14) 0.6973(18) 0.0528(9) 0.117(9) Uani 0.50 1 d PDU . .
O32 O 0.5322(12) 0.482(2) 0.0583(8) 0.108(8) Uani 0.50 1 d PDU . .
O33 O 0.5268(14) 0.615(2) -0.0244(9) 0.148(11) Uani 0.50 1 d PDU . .
C3 C 0.3983(18) 0.519(2) 0.0040(10) 0.32(5) Uani 0.50 1 d PDU . .
F31 F 0.3588(12) 0.618(2) -0.0253(10) 0.164(10) Uani 0.50 1 d PDU . .
F32 F 0.3730(11) 0.503(2) 0.0524(8) 0.128(8) Uani 0.50 1 d PDU . .
F33 F 0.3922(18) 0.406(3) -0.0207(14) 0.36(3) Uani 0.50 1 d PDU . .

loop_
_atom_site_aniso_label
_atom_site_aniso_U_11
_atom_site_aniso_U_22
_atom_site_aniso_U_33
_atom_site_aniso_U_23
_atom_site_aniso_U_13
_atom_site_aniso_U_12
Bi1 0.0231(2) 0.0281(2) 0.0329(3) 0.0013(2) 0.00853(19) -0.00245(16)
Bi2 0.0220(2) 0.0289(2) 0.0350(3) -0.0015(2) 0.00484(19) -0.00347(16)
Bi3 0.0298(2) 0.0221(2) 0.0329(3) 0.0022(2) 0.00650(19) 0.00066(17)
Bi4 0.0326(3) 0.0189(3) 0.0484(5) 0.000 0.0100(3) 0.000
Bi5 0.02308(19) 0.0308(2) 0.0478(3) -0.0003(2) 0.0094(2) 0.00713(17)
O1 0.020(3) 0.022(4) 0.035(5) 0.006(4) 0.006(3) -0.004(3)
O2 0.027(4) 0.030(4) 0.020(5) -0.002(3) 0.003(3) 0.013(3)
O3 0.037(4) 0.027(4) 0.047(6) -0.009(4) 0.009(4) 0.000(3)
O4 0.048(4) 0.015(4) 0.038(6) 0.003(4) 0.012(4) 0.001(3)
O5 0.020(3) 0.025(4) 0.044(6) 0.004(4) 0.008(3) 0.004(3)
O6 0.026(4) 0.039(5) 0.044(6) -0.003(4) 0.006(4) 0.001(3)
O7 0.029(4) 0.030(4) 0.032(5) 0.002(4) 0.003(3) -0.006(3)
S1 0.0318(15) 0.0288(16) 0.045(2) 0.0019(16) 0.0104(15) 0.0012(12)
O11 0.034(5) 0.047(6) 0.093(9) -0.005(5) 0.023(5) -0.001(4)
O12 0.026(4) 0.049(5) 0.101(9) -0.023(6) 0.003(5) -0.016(4)
O13 0.046(5) 0.033(5) 0.100(9) 0.010(5) 0.029(5) 0.013(4)
C1 0.112(19) 0.096(18) 0.21(4) 0.01(2) 0.06(2) 0.024(15)
F11 0.171(12) 0.239(15) 0.079(9) 0.035(9) 0.077(9) 0.063(10)
F12 0.208(16) 0.31(2) 0.108(13) -0.099(14) -0.060(11) 0.048(14)
F13 0.313(19) 0.178(14) 0.085(11) 0.066(10) 0.066(11) 0.081(14)
S2 0.0299(15) 0.0277(16) 0.048(2) -0.0003(16) 0.0099(15) 0.0004(12)
O21 0.038(5) 0.040(5) 0.094(9) -0.008(5) 0.023(5) 0.010(4)
O22 0.033(5) 0.044(6) 0.114(10) -0.015(6) 0.006(5) 0.004(4)
O23 0.040(5) 0.040(5) 0.084(8) 0.017(5) 0.014(5) -0.003(4)
C2 0.126(19) 0.084(16) 0.14(3) 0.044(17) 0.032(17) 0.019(14)
F21 0.299(19) 0.228(16) 0.074(10) -0.010(10) 0.066(11) 0.117(15)
F23 0.35(2) 0.131(11) 0.104(11) 0.052(9) 0.123(12) 0.010(12)
F22 0.30(2) 0.213(17) 0.118(14) -0.042(11) -0.143(13) 0.009(15)
S3 0.207(13) 0.212(14) 0.109(11) 0.001(10) 0.038(10) 0.078(11)
O31 0.176(17) 0.083(14) 0.090(16) -0.031(13) 0.012(14) 0.026(13)
O32 0.108(14) 0.118(16) 0.094(16) 0.019(14) 0.010(13) 0.040(13)
O33 0.133(16) 0.22(2) 0.101(18) 0.014(15) 0.055(14) -0.107(15)
C3 0.32(5) 0.32(5) 0.33(5) 0.01(2) 0.05(2) -0.03(2)
F31 0.147(16) 0.173(17) 0.174(19) 0.012(15) 0.032(14) 0.015(14)
F32 0.131(14) 0.204(17) 0.058(13) 0.000(12) 0.041(11) -0.014(13)
F33 0.37(3) 0.35(3) 0.37(3) 0.01(2) 0.06(2) 0.00(2)

loop_
_atom_type_symbol
_atom_type_description
_atom_type_scat_dispersion_real
_atom_type_scat_dispersion_imag
_atom_type_scat_source
C C 0.0033 0.0016 'International Tables Vol C Tables 4.2.6.8 and 6.1.1.4'
O O 0.0106 0.0060 'International Tables Vol C Tables 4.2.6.8 and 6.1.1.4'
F F 0.0171 0.0103 'International Tables Vol C Tables 4.2.6.8 and 6.1.1.4'
S S 0.1246 0.1234 'International Tables Vol C Tables 4.2.6.8 and 6.1.1.4'
Bi Bi -4.1077 10.2566 'International Tables Vol C Tables 4.2.6.8 and 6.1.1.4'

loop_
_geom_angle_atom_site_label_1
_geom_angle_atom_site_label_2
_geom_angle_atom_site_label_3
_geom_angle
_geom_angle_site_symmetry_1
_geom_angle_site_symmetry_3
_geom_angle_publ_flag
O1 Bi1 O2 91.3(2) . . ?
O1 Bi1 O4 91.3(2) . . ?
O2 Bi1 O4 67.4(2) . . ?
O1 Bi1 O5 71.9(2) . . ?
O2 Bi1 O5 131.2(2) . . ?
O4 Bi1 O5 67.5(2) . . ?
O1 Bi1 O3 73.1(2) . 2_655 ?
O2 Bi1 O3 67.7(2) . 2_655 ?
O4 Bi1 O3 131.8(3) . 2_655 ?
O5 Bi1 O3 140.1(2) . 2_655 ?
O1 Bi1 O32 84.2(4) . 2_655 ?
O2 Bi1 O32 146.0(5) . 2_655 ?
O4 Bi1 O32 146.1(5) . 2_655 ?
O5 Bi1 O32 79.2(5) . 2_655 ?
O3 Bi1 O32 78.9(5) 2_655 2_655 ?
O1 Bi1 O21 148.0(2) . . ?
O2 Bi1 O21 105.7(2) . . ?
O4 Bi1 O21 71.5(2) . . ?
O5 Bi1 O21 76.50(19) . . ?
O3 Bi1 O21 138.4(2) 2_655 . ?
O32 Bi1 O21 95.1(5) 2_655 . ?
O1 Bi1 O13 148.8(2) . . ?
O2 Bi1 O13 72.3(2) . . ?
O4 Bi1 O13 105.7(2) . . ?
O5 Bi1 O13 138.62(19) . . ?
O3 Bi1 O13 76.1(2) 2_655 . ?
O32 Bi1 O13 94.7(4) 2_655 . ?
O21 Bi1 O13 63.20(19) . . ?
O2 Bi2 O4 68.3(2) . . ?
O2 Bi2 O1 91.8(2) . 2_655 ?
O4 Bi2 O1 91.9(2) . 2_655 ?
O2 Bi2 O3 67.6(2) . . ?
O4 Bi2 O3 132.6(3) . . ?
O1 Bi2 O3 73.0(2) 2_655 . ?
O2 Bi2 O6 132.1(2) . . ?
O4 Bi2 O6 67.2(2) . . ?
O1 Bi2 O6 72.9(2) 2_655 . ?
O3 Bi2 O6 140.7(2) . . ?
O2 Bi2 F32 149.4(4) . . ?
O4 Bi2 F32 141.7(5) . . ?
O1 Bi2 F32 83.0(4) 2_655 . ?
O3 Bi2 F32 82.1(4) . . ?
O6 Bi2 F32 75.1(5) . . ?
O2 Bi2 O23 71.9(2) . 4_545 ?
O4 Bi2 O23 105.4(2) . 4_545 ?
O1 Bi2 O23 149.0(2) 2_655 4_545 ?
O3 Bi2 O23 76.4(2) . 4_545 ?
O6 Bi2 O23 137.4(2) . 4_545 ?
F32 Bi2 O23 97.6(5) . 4_545 ?
O2 Bi2 O12 104.0(2) . 4 ?
O4 Bi2 O12 68.9(3) . 4 ?
O1 Bi2 O12 147.6(2) 2_655 4 ?
O3 Bi2 O12 139.2(2) . 4 ?
O6 Bi2 O12 75.6(2) . 4 ?
F32 Bi2 O12 96.0(4) . 4 ?
O23 Bi2 O12 63.3(2) 4_545 4 ?
O1 Bi3 O7 91.7(2) 2_655 2_655 ?
O1 Bi3 O7 91.8(2) 2_655 . ?
O7 Bi3 O7 67.9(3) 2_655 . ?
O1 Bi3 O5 72.5(2) 2_655 2_655 ?
O7 Bi3 O5 67.8(2) 2_655 2_655 ?
O7 Bi3 O5 132.2(2) . 2_655 ?
O1 Bi3 O6 73.3(2) 2_655 . ?
O7 Bi3 O6 132.0(3) 2_655 . ?
O7 Bi3 O6 67.4(2) . . ?
O5 Bi3 O6 140.7(2) 2_655 . ?
O1 Bi3 O31 80.7(4) 2_655 . ?
O7 Bi3 O31 142.8(5) 2_655 . ?
O7 Bi3 O31 148.0(5) . . ?
O5 Bi3 O31 75.2(5) 2_655 . ?
O6 Bi3 O31 80.7(5) . . ?
O1 Bi3 O11 149.4(2) 2_655 2_665 ?
O7 Bi3 O11 71.6(2) 2_655 2_665 ?
O7 Bi3 O11 104.6(2) . 2_665 ?
O5 Bi3 O11 77.42(19) 2_655 2_665 ?
O6 Bi3 O11 136.8(2) . 2_665 ?
O31 Bi3 O11 97.0(5) . 2_665 ?
O1 Bi3 O22 148.0(2) 2_655 4 ?
O7 Bi3 O22 103.3(2) 2_655 4 ?
O7 Bi3 O22 68.9(3) . 4 ?
O5 Bi3 O22 139.3(2) 2_655 4 ?
O6 Bi3 O22 75.7(2) . 4 ?
O31 Bi3 O22 102.0(4) . 4 ?
O11 Bi3 O22 62.48(19) 2_665 4 ?
O2 Bi4 O2 90.1(4) 2_655 . ?
O2 Bi4 O3 72.4(2) 2_655 2_655 ?
O2 Bi4 O3 73.0(2) . 2_655 ?
O2 Bi4 O3 73.0(2) 2_655 . ?
O2 Bi4 O3 72.4(2) . . ?
O3 Bi4 O3 130.3(3) 2_655 . ?
O2 Bi4 O22 140.2(3) 2_655 4_545 ?
O2 Bi4 O22 90.0(2) . 4_545 ?
O3 Bi4 O22 144.4(2) 2_655 4_545 ?
O3 Bi4 O22 69.1(2) . 4_545 ?
O2 Bi4 O22 90.0(2) 2_655 3_545 ?
O2 Bi4 O22 140.2(3) . 3_545 ?
O3 Bi4 O22 69.1(2) 2_655 3_545 ?
O3 Bi4 O22 144.4(2) . 3_545 ?
O22 Bi4 O22 114.2(3) 4_545 3_545 ?
O2 Bi4 O11 137.3(3) 2_655 . ?
O2 Bi4 O11 91.7(2) . . ?
O3 Bi4 O11 67.5(2) 2_655 . ?
O3 Bi4 O11 147.0(2) . . ?
O22 Bi4 O11 82.5(2) 4_545 . ?
O22 Bi4 O11 62.8(2) 3_545 . ?
O2 Bi4 O11 91.7(2) 2_655 2_655 ?
O2 Bi4 O11 137.3(3) . 2_655 ?
O3 Bi4 O11 147.0(2) 2_655 2_655 ?
O3 Bi4 O11 67.5(2) . 2_655 ?
O22 Bi4 O11 62.8(2) 4_545 2_655 ?
O22 Bi4 O11 82.5(2) 3_545 2_655 ?
O11 Bi4 O11 114.4(3) . 2_655 ?
O4 Bi5 O7 91.1(2) . . ?
O4 Bi5 O6 73.3(3) . . ?
O7 Bi5 O6 73.2(3) . . ?
O4 Bi5 O5 72.8(3) . . ?
O7 Bi5 O5 72.2(3) . . ?
O6 Bi5 O5 130.3(2) . . ?
O4 Bi5 O12 140.5(3) . 1_565 ?
O7 Bi5 O12 90.0(2) . 1_565 ?
O6 Bi5 O12 143.7(2) . 1_565 ?
O5 Bi5 O12 70.1(2) . 1_565 ?
O4 Bi5 O23 90.9(2) . . ?
O7 Bi5 O23 137.9(3) . . ?
O6 Bi5 O23 146.4(2) . . ?
O5 Bi5 O23 68.4(2) . . ?
O12 Bi5 O23 63.4(2) 1_565 . ?
Bi3 O1 Bi1 119.2(3) 2_655 . ?
Bi3 O1 Bi2 118.9(3) 2_655 2_655 ?
Bi1 O1 Bi2 118.5(3) . 2_655 ?
Bi4 O2 Bi2 120.9(3) . . ?
Bi4 O2 Bi1 119.8(3) . . ?
Bi2 O2 Bi1 111.0(3) . . ?
Bi4 O3 Bi2 99.1(3) . . ?
Bi4 O3 Bi1 99.4(3) . 2_655 ?
Bi2 O3 Bi1 95.4(2) . 2_655 ?
Bi5 O4 Bi2 120.7(3) . . ?
Bi5 O4 Bi1 120.5(3) . . ?
Bi2 O4 Bi1 109.9(3) . . ?
Bi5 O5 Bi3 99.4(3) . 2_655 ?
Bi5 O5 Bi1 99.2(3) . . ?
Bi3 O5 Bi1 96.4(2) 2_655 . ?
Bi5 O6 Bi3 99.0(3) . . ?
Bi5 O6 Bi2 98.8(3) . . ?
Bi3 O6 Bi2 94.9(2) . . ?
Bi5 O7 Bi3 120.6(3) . 2_655 ?
Bi5 O7 Bi3 120.3(3) . . ?
Bi3 O7 Bi3 110.4(3) 2_655 . ?
O12 S1 O13 113.9(5) . . ?
O12 S1 O11 115.0(5) . . ?
O13 S1 O11 116.2(5) . . ?
O12 S1 C1 101.6(7) . . ?
O13 S1 C1 103.8(6) . . ?
O11 S1 C1 103.8(6) . . ?
F13 C1 F12 106.5(18) . . ?
F13 C1 F11 111.9(16) . . ?
F12 C1 F11 108.8(17) . . ?
F13 C1 S1 112.3(15) . . ?
F12 C1 S1 109.8(15) . . ?
F11 C1 S1 107.4(14) . . ?
O22 S2 O23 114.3(5) . . ?
O22 S2 O21 114.8(5) . . ?
O23 S2 O21 115.3(5) . . ?
O22 S2 C2 101.1(7) . . ?
O23 S2 C2 104.5(7) . . ?
O21 S2 C2 104.5(7) . . ?
F22 C2 F23 109.9(17) . . ?
F22 C2 F21 112.6(19) . . ?
F23 C2 F21 112.0(16) . . ?
F22 C2 S2 107.1(15) . . ?
F23 C2 S2 108.4(15) . . ?
F21 C2 S2 106.5(14) . . ?
O33 S3 O32 112.8(14) . . ?
O33 S3 O31 116.6(15) . . ?
O32 S3 O31 118.0(14) . . ?
O33 S3 C3 111.6(14) . . ?
O32 S3 C3 103.2(13) . . ?
O31 S3 C3 91.4(13) . . ?
F33 C3 F32 106(2) . . ?
F33 C3 F31 115(2) . . ?
F32 C3 F31 109(2) . . ?
F33 C3 S3 117(2) . . ?
F32 C3 S3 104.1(19) . . ?
F31 C3 S3 103.6(19) . . ?

loop_
_geom_bond_atom_site_label_1
_geom_bond_atom_site_label_2
_geom_bond_distance
_geom_bond_site_symmetry_2
_geom_bond_publ_flag
Bi1 O1 2.176(6) . ?
Bi1 O2 2.187(7) . ?
Bi1 O4 2.198(7) . ?
Bi1 O5 2.529(6) . ?
Bi1 O3 2.535(7) 2_655 ?
Bi1 O32 2.776(19) 2_655 ?
Bi1 O21 2.977(7) . ?
Bi1 O13 2.986(7) . ?
Bi2 O2 2.156(7) . ?
Bi2 O4 2.176(7) . ?
Bi2 O1 2.186(6) 2_655 ?
Bi2 O3 2.533(6) . ?
Bi2 O6 2.555(7) . ?
Bi2 F32 2.969(18) . ?
Bi2 O23 2.990(7) 4_545 ?
Bi2 O12 3.017(7) 4 ?
Bi3 O1 2.175(6) 2_655 ?
Bi3 O7 2.177(7) 2_655 ?
Bi3 O7 2.180(7) . ?
Bi3 O5 2.502(6) 2_655 ?
Bi3 O6 2.542(6) . ?
Bi3 O31 2.97(2) . ?
Bi3 O11 2.994(7) 2_665 ?
Bi3 O22 3.051(8) 4 ?
Bi4 O2 2.104(6) 2_655 ?
Bi4 O2 2.104(6) . ?
Bi4 O3 2.330(8) 2_655 ?
Bi4 O3 2.330(8) . ?
Bi4 O22 2.989(9) 4_545 ?
Bi4 O22 2.989(9) 3_545 ?
Bi4 O11 3.032(8) . ?
Bi4 O11 3.032(8) 2_655 ?
Bi5 O4 2.087(6) . ?
Bi5 O7 2.088(6) . ?
Bi5 O6 2.322(8) . ?
Bi5 O5 2.353(7) . ?
Bi5 O12 2.980(8) 1_565 ?
Bi5 O23 3.023(8) . ?
S1 O12 1.427(7) . ?
S1 O13 1.435(7) . ?
S1 O11 1.437(6) . ?
S1 C1 1.76(3) . ?
C1 F13 1.282(15) . ?
C1 F12 1.305(15) . ?
C1 F11 1.350(14) . ?
S2 O22 1.406(7) . ?
S2 O23 1.431(7) . ?
S2 O21 1.434(7) . ?
S2 C2 1.81(2) . ?
C2 F22 1.285(16) . ?
C2 F23 1.301(15) . ?
C2 F21 1.308(15) . ?
S3 O33 1.426(13) . ?
S3 O32 1.434(12) . ?
S3 O31 1.484(12) . ?
S3 C3 1.75(3) . ?
C3 F33 1.286(17) . ?
C3 F32 1.316(17) . ?
C3 F31 1.343(16) . ?

loop_
_geom_torsion_atom_site_label_1
_geom_torsion_atom_site_label_2
_geom_torsion_atom_site_label_3
_geom_torsion_atom_site_label_4
_geom_torsion
_geom_torsion_site_symmetry_1
_geom_torsion_site_symmetry_2
_geom_torsion_site_symmetry_3
_geom_torsion_site_symmetry_4
_geom_torsion_publ_flag
O2 Bi1 O1 Bi3 134.1(4) . . . 2_655 ?
O4 Bi1 O1 Bi3 66.7(4) . . . 2_655 ?
O5 Bi1 O1 Bi3 0.9(3) . . . 2_655 ?
O3 Bi1 O1 Bi3 -159.7(4) 2_655 . . 2_655 ?
O32 Bi1 O1 Bi3 -79.6(6) 2_655 . . 2_655 ?
O21 Bi1 O1 Bi3 10.8(7) . . . 2_655 ?
O13 Bi1 O1 Bi3 -169.2(4) . . . 2_655 ?
O2 Bi1 O1 Bi2 -67.0(4) . . . 2_655 ?
O4 Bi1 O1 Bi2 -134.4(4) . . . 2_655 ?
O5 Bi1 O1 Bi2 159.8(4) . . . 2_655 ?
O3 Bi1 O1 Bi2 -0.8(3) 2_655 . . 2_655 ?
O32 Bi1 O1 Bi2 79.3(6) 2_655 . . 2_655 ?
O21 Bi1 O1 Bi2 169.7(3) . . . 2_655 ?
O13 Bi1 O1 Bi2 -10.2(7) . . . 2_655 ?
O2 Bi4 O2 Bi2 72.9(3) 2_655 . . . ?
O3 Bi4 O2 Bi2 144.4(4) 2_655 . . . ?
O3 Bi4 O2 Bi2 0.7(3) . . . . ?
O22 Bi4 O2 Bi2 -67.3(4) 4_545 . . . ?
O22 Bi4 O2 Bi2 162.9(3) 3_545 . . . ?
O11 Bi4 O2 Bi2 -149.8(3) . . . . ?
O11 Bi4 O2 Bi2 -19.8(5) 2_655 . . . ?
O2 Bi4 O2 Bi1 -72.7(3) 2_655 . . . ?
O3 Bi4 O2 Bi1 -1.2(3) 2_655 . . . ?
O3 Bi4 O2 Bi1 -144.9(4) . . . . ?
O22 Bi4 O2 Bi1 147.1(3) 4_545 . . . ?
O22 Bi4 O2 Bi1 17.3(6) 3_545 . . . ?
O11 Bi4 O2 Bi1 64.6(3) . . . . ?
O11 Bi4 O2 Bi1 -165.4(2) 2_655 . . . ?
O4 Bi2 O2 Bi4 -162.8(4) . . . . ?
O1 Bi2 O2 Bi4 -71.4(4) 2_655 . . . ?
O3 Bi2 O2 Bi4 -0.7(3) . . . . ?
O6 Bi2 O2 Bi4 -139.8(3) . . . . ?
F32 Bi2 O2 Bi4 7.9(10) . . . . ?
O23 Bi2 O2 Bi4 81.7(3) 4_545 . . . ?
O12 Bi2 O2 Bi4 137.1(3) 4 . . . ?
O4 Bi2 O2 Bi1 -14.4(2) . . . . ?
O1 Bi2 O2 Bi1 76.9(3) 2_655 . . . ?
O3 Bi2 O2 Bi1 147.6(3) . . . . ?
O6 Bi2 O2 Bi1 8.6(4) . . . . ?
F32 Bi2 O2 Bi1 156.2(8) . . . . ?
O23 Bi2 O2 Bi1 -130.0(3) 4_545 . . . ?
O12 Bi2 O2 Bi1 -74.5(3) 4 . . . ?
O1 Bi1 O2 Bi4 72.2(3) . . . . ?
O4 Bi1 O2 Bi4 163.1(4) . . . . ?
O5 Bi1 O2 Bi4 139.1(3) . . . . ?
O3 Bi1 O2 Bi4 1.1(3) 2_655 . . . ?
O32 Bi1 O2 Bi4 -9.4(9) 2_655 . . . ?
O21 Bi1 O2 Bi4 -135.2(3) . . . . ?
O13 Bi1 O2 Bi4 -80.8(3) . . . . ?
O1 Bi1 O2 Bi2 -76.5(3) . . . . ?
O4 Bi1 O2 Bi2 14.4(2) . . . . ?
O5 Bi1 O2 Bi2 -9.6(4) . . . . ?
O3 Bi1 O2 Bi2 -147.6(3) 2_655 . . . ?
O32 Bi1 O2 Bi2 -158.1(7) 2_655 . . . ?
O21 Bi1 O2 Bi2 76.1(3) . . . . ?
O13 Bi1 O2 Bi2 130.5(3) . . . . ?
O2 Bi4 O3 Bi2 -96.2(3) 2_655 . . . ?
O2 Bi4 O3 Bi2 -0.5(2) . . . . ?
O3 Bi4 O3 Bi2 -48.48(14) 2_655 . . . ?
O22 Bi4 O3 Bi2 96.4(2) 4_545 . . . ?
O22 Bi4 O3 Bi2 -160.9(3) 3_545 . . . ?
O11 Bi4 O3 Bi2 64.0(5) . . . . ?
O11 Bi4 O3 Bi2 164.5(3) 2_655 . . . ?
O2 Bi4 O3 Bi1 0.9(2) 2_655 . . 2_655 ?
O2 Bi4 O3 Bi1 96.6(3) . . . 2_655 ?
O3 Bi4 O3 Bi1 48.63(14) 2_655 . . 2_655 ?
O22 Bi4 O3 Bi1 -166.5(3) 4_545 . . 2_655 ?
O22 Bi4 O3 Bi1 -63.8(4) 3_545 . . 2_655 ?
O11 Bi4 O3 Bi1 161.1(3) . . . 2_655 ?
O11 Bi4 O3 Bi1 -98.4(2) 2_655 . . 2_655 ?
O2 Bi2 O3 Bi4 0.5(2) . . . . ?
O4 Bi2 O3 Bi4 23.4(4) . . . . ?
O1 Bi2 O3 Bi4 99.9(3) 2_655 . . . ?
O6 Bi2 O3 Bi4 130.4(3) . . . . ?
F32 Bi2 O3 Bi4 -175.1(5) . . . . ?
O23 Bi2 O3 Bi4 -75.3(3) 4_545 . . . ?
O12 Bi2 O3 Bi4 -85.0(4) 4 . . . ?
O2 Bi2 O3 Bi1 -99.9(3) . . . 2_655 ?
O4 Bi2 O3 Bi1 -77.1(4) . . . 2_655 ?
O1 Bi2 O3 Bi1 -0.6(2) 2_655 . . 2_655 ?
O6 Bi2 O3 Bi1 29.9(5) . . . 2_655 ?
F32 Bi2 O3 Bi1 84.5(4) . . . 2_655 ?
O23 Bi2 O3 Bi1 -175.7(3) 4_545 . . 2_655 ?
O12 Bi2 O3 Bi1 174.5(3) 4 . . 2_655 ?
O7 Bi5 O4 Bi2 -72.0(4) . . . . ?
O6 Bi5 O4 Bi2 0.1(3) . . . . ?
O5 Bi5 O4 Bi2 -143.0(4) . . . . ?
O12 Bi5 O4 Bi2 -163.4(2) 1_565 . . . ?
O23 Bi5 O4 Bi2 150.0(4) . . . . ?
Bi3 Bi5 O4 Bi2 -42.8(3) . . . . ?
Bi3 Bi5 O4 Bi2 -101.1(3) 2_655 . . . ?
O7 Bi5 O4 Bi1 71.9(4) . . . . ?
O6 Bi5 O4 Bi1 144.0(4) . . . . ?
O5 Bi5 O4 Bi1 0.9(3) . . . . ?
O12 Bi5 O4 Bi1 -19.5(5) 1_565 . . . ?
O23 Bi5 O4 Bi1 -66.1(3) . . . . ?
Bi3 Bi5 O4 Bi1 101.1(3) . . . . ?
Bi3 Bi5 O4 Bi1 42.7(3) 2_655 . . . ?
O2 Bi2 O4 Bi5 161.6(4) . . . . ?
O1 Bi2 O4 Bi5 70.4(4) 2_655 . . . ?
O3 Bi2 O4 Bi5 138.9(3) . . . . ?
O6 Bi2 O4 Bi5 -0.1(3) . . . . ?
F32 Bi2 O4 Bi5 -10.8(8) . . . . ?
O23 Bi2 O4 Bi5 -135.5(3) 4_545 . . . ?
O12 Bi2 O4 Bi5 -82.8(4) 4 . . . ?
O2 Bi2 O4 Bi1 14.3(2) . . . . ?
O1 Bi2 O4 Bi1 -76.9(3) 2_655 . . . ?
O3 Bi2 O4 Bi1 -8.4(4) . . . . ?
O6 Bi2 O4 Bi1 -147.4(3) . . . . ?
F32 Bi2 O4 Bi1 -158.1(6) . . . . ?
O23 Bi2 O4 Bi1 77.2(3) 4_545 . . . ?
O12 Bi2 O4 Bi1 129.9(3) 4 . . . ?
O1 Bi1 O4 Bi5 -70.6(4) . . . . ?
O2 Bi1 O4 Bi5 -161.5(4) . . . . ?
O5 Bi1 O4 Bi5 -0.9(3) . . . . ?
O3 Bi1 O4 Bi5 -139.0(3) 2_655 . . . ?
O32 Bi1 O4 Bi5 11.0(9) 2_655 . . . ?
O21 Bi1 O4 Bi5 81.8(3) . . . . ?
O13 Bi1 O4 Bi5 135.8(3) . . . . ?
O1 Bi1 O4 Bi2 76.7(3) . . . . ?
O2 Bi1 O4 Bi2 -14.2(2) . . . . ?
O5 Bi1 O4 Bi2 146.5(3) . . . . ?
O3 Bi1 O4 Bi2 8.4(4) 2_655 . . . ?
O32 Bi1 O4 Bi2 158.4(7) 2_655 . . . ?
O21 Bi1 O4 Bi2 -130.8(3) . . . . ?
O13 Bi1 O4 Bi2 -76.8(3) . . . . ?
O4 Bi5 O5 Bi3 97.5(3) . . . 2_655 ?
O7 Bi5 O5 Bi3 0.5(2) . . . 2_655 ?
O6 Bi5 O5 Bi3 48.5(4) . . . 2_655 ?
O12 Bi5 O5 Bi3 -96.2(2) 1_565 . . 2_655 ?
O23 Bi5 O5 Bi3 -164.5(3) . . . 2_655 ?
Bi3 Bi5 O5 Bi3 18.13(19) . . . 2_655 ?
O4 Bi5 O5 Bi1 -0.7(2) . . . . ?
O7 Bi5 O5 Bi1 -97.6(3) . . . . ?
O6 Bi5 O5 Bi1 -49.6(4) . . . . ?
O12 Bi5 O5 Bi1 165.7(3) 1_565 . . . ?
O23 Bi5 O5 Bi1 97.3(2) . . . . ?
Bi3 Bi5 O5 Bi1 -80.04(17) . . . . ?
Bi3 Bi5 O5 Bi1 -98.2(3) 2_655 . . . ?
O1 Bi1 O5 Bi5 100.0(3) . . . . ?
O2 Bi1 O5 Bi5 24.6(3) . . . . ?
O4 Bi1 O5 Bi5 0.7(2) . . . . ?
O3 Bi1 O5 Bi5 129.7(3) 2_655 . . . ?
O32 Bi1 O5 Bi5 -172.6(5) 2_655 . . . ?
O21 Bi1 O5 Bi5 -74.6(2) . . . . ?
O13 Bi1 O5 Bi5 -87.8(4) . . . . ?
O1 Bi1 O5 Bi3 -0.7(2) . . . 2_655 ?
O2 Bi1 O5 Bi3 -76.0(3) . . . 2_655 ?
O4 Bi1 O5 Bi3 -100.0(3) . . . 2_655 ?
O3 Bi1 O5 Bi3 29.0(5) 2_655 . . 2_655 ?
O32 Bi1 O5 Bi3 86.7(5) 2_655 . . 2_655 ?
O21 Bi1 O5 Bi3 -175.3(3) . . . 2_655 ?
O13 Bi1 O5 Bi3 171.5(3) . . . 2_655 ?
O4 Bi5 O6 Bi3 -96.5(3) . . . . ?
O7 Bi5 O6 Bi3 -0.1(2) . . . . ?
O5 Bi5 O6 Bi3 -47.8(4) . . . . ?
O12 Bi5 O6 Bi3 65.7(4) 1_565 . . . ?
O23 Bi5 O6 Bi3 -161.5(3) . . . . ?
Bi3 Bi5 O6 Bi3 -17.5(2) 2_655 . . . ?
O4 Bi5 O6 Bi2 -0.1(2) . . . . ?
O7 Bi5 O6 Bi2 96.3(3) . . . . ?
O5 Bi5 O6 Bi2 48.7(4) . . . . ?
O12 Bi5 O6 Bi2 162.1(2) 1_565 . . . ?
O23 Bi5 O6 Bi2 -65.0(4) . . . . ?
Bi3 Bi5 O6 Bi2 96.4(3) . . . . ?
Bi3 Bi5 O6 Bi2 78.98(17) 2_655 . . . ?
O1 Bi3 O6 Bi5 99.3(3) 2_655 . . . ?
O7 Bi3 O6 Bi5 22.5(4) 2_655 . . . ?
O7 Bi3 O6 Bi5 0.1(2) . . . . ?
O5 Bi3 O6 Bi5 129.9(3) 2_655 . . . ?
O31 Bi3 O6 Bi5 -177.7(4) . . . . ?
O11 Bi3 O6 Bi5 -87.3(4) 2_665 . . . ?
O22 Bi3 O6 Bi5 -72.7(3) 4 . . . ?
O1 Bi3 O6 Bi2 -0.4(2) 2_655 . . . ?
O7 Bi3 O6 Bi2 -77.2(3) 2_655 . . . ?
O7 Bi3 O6 Bi2 -99.6(3) . . . . ?
O5 Bi3 O6 Bi2 30.2(5) 2_655 . . . ?
O31 Bi3 O6 Bi2 82.7(4) . . . . ?
O11 Bi3 O6 Bi2 173.0(3) 2_665 . . . ?
O22 Bi3 O6 Bi2 -172.4(3) 4 . . . ?
O2 Bi2 O6 Bi5 -23.1(4) . . . . ?
O4 Bi2 O6 Bi5 0.1(2) . . . . ?
O1 Bi2 O6 Bi5 -99.6(3) 2_655 . . . ?
O3 Bi2 O6 Bi5 -130.1(3) . . . . ?
F32 Bi2 O6 Bi5 173.2(4) . . . . ?
O23 Bi2 O6 Bi5 88.3(4) 4_545 . . . ?
O12 Bi2 O6 Bi5 72.9(3) 4 . . . ?
O2 Bi2 O6 Bi3 76.8(3) . . . . ?
O4 Bi2 O6 Bi3 100.0(3) . . . . ?
O1 Bi2 O6 Bi3 0.4(2) 2_655 . . . ?
O3 Bi2 O6 Bi3 -30.2(5) . . . . ?
F32 Bi2 O6 Bi3 -86.8(4) . . . . ?
O23 Bi2 O6 Bi3 -171.7(3) 4_545 . . . ?
O12 Bi2 O6 Bi3 172.8(3) 4 . . . ?
O4 Bi5 O7 Bi3 -72.2(4) . . . 2_655 ?
O6 Bi5 O7 Bi3 -144.4(4) . . . 2_655 ?
O5 Bi5 O7 Bi3 -0.7(3) . . . 2_655 ?
O12 Bi5 O7 Bi3 68.4(4) 1_565 . . 2_655 ?
O23 Bi5 O7 Bi3 20.3(5) . . . 2_655 ?
Bi3 Bi5 O7 Bi3 -144.5(6) . . . 2_655 ?
O4 Bi5 O7 Bi3 72.3(4) . . . . ?
O6 Bi5 O7 Bi3 0.1(3) . . . . ?
O5 Bi5 O7 Bi3 143.8(4) . . . . ?
O12 Bi5 O7 Bi3 -147.1(4) 1_565 . . . ?
O23 Bi5 O7 Bi3 164.8(2) . . . . ?
Bi3 Bi5 O7 Bi3 144.5(6) 2_655 . . . ?
O1 Bi3 O7 Bi5 -71.2(3) 2_655 . . . ?
O7 Bi3 O7 Bi5 -162.3(2) 2_655 . . . ?
O5 Bi3 O7 Bi5 -139.0(3) 2_655 . . . ?
O6 Bi3 O7 Bi5 -0.1(3) . . . . ?
O31 Bi3 O7 Bi5 4.0(9) . . . . ?
O11 Bi3 O7 Bi5 134.9(3) 2_665 . . . ?
O22 Bi3 O7 Bi5 82.6(4) 4 . . . ?
O1 Bi3 O7 Bi3 76.5(3) 2_655 . . 2_655 ?
O7 Bi3 O7 Bi3 -14.5(4) 2_655 . . 2_655 ?
O5 Bi3 O7 Bi3 8.8(4) 2_655 . . 2_655 ?
O6 Bi3 O7 Bi3 147.6(3) . . . 2_655 ?
O31 Bi3 O7 Bi3 151.8(7) . . . 2_655 ?
O11 Bi3 O7 Bi3 -77.3(3) 2_665 . . 2_655 ?
O22 Bi3 O7 Bi3 -129.6(3) 4 . . 2_655 ?
O12 S1 O11 Bi3 -30.7(9) . . . 2_645 ?
O13 S1 O11 Bi3 -167.4(6) . . . 2_645 ?
C1 S1 O11 Bi3 79.3(9) . . . 2_645 ?
O12 S1 O11 Bi4 111.1(6) . . . . ?
O13 S1 O11 Bi4 -25.6(7) . . . . ?
C1 S1 O11 Bi4 -138.9(6) . . . . ?
O2 Bi4 O11 S1 105.2(5) 2_655 . . . ?
O2 Bi4 O11 S1 13.1(5) . . . . ?
O3 Bi4 O11 S1 83.9(5) 2_655 . . . ?
O3 Bi4 O11 S1 -46.3(7) . . . . ?
O22 Bi4 O11 S1 -76.6(5) 4_545 . . . ?
O22 Bi4 O11 S1 161.2(6) 3_545 . . . ?
O11 Bi4 O11 S1 -132.1(6) 2_655 . . . ?
O2 Bi4 O11 Bi3 -101.6(3) 2_655 . . 2_645 ?
O2 Bi4 O11 Bi3 166.3(3) . . . 2_645 ?
O3 Bi4 O11 Bi3 -122.8(3) 2_655 . . 2_645 ?
O3 Bi4 O11 Bi3 106.9(4) . . . 2_645 ?
O22 Bi4 O11 Bi3 76.6(2) 4_545 . . 2_645 ?
O22 Bi4 O11 Bi3 -45.6(2) 3_545 . . 2_645 ?
O11 Bi4 O11 Bi3 21.13(10) 2_655 . . 2_645 ?
O12 S1 C1 F13 58.9(13) . . . . ?
O13 S1 C1 F13 177.3(12) . . . . ?
O11 S1 C1 F13 -60.7(13) . . . . ?
O12 S1 C1 F12 177.3(11) . . . . ?
O13 S1 C1 F12 -64.3(12) . . . . ?
O11 S1 C1 F12 57.7(13) . . . . ?
O12 S1 C1 F11 -64.6(12) . . . . ?
O13 S1 C1 F11 53.9(12) . . . . ?
O11 S1 C1 F11 175.8(10) . . . . ?
O22 S2 C2 F22 -176.2(12) . . . . ?
O23 S2 C2 F22 -57.3(13) . . . . ?
O21 S2 C2 F22 64.3(14) . . . . ?
O22 S2 C2 F23 65.3(13) . . . . ?
O23 S2 C2 F23 -175.8(12) . . . . ?
O21 S2 C2 F23 -54.3(14) . . . . ?
O22 S2 C2 F21 -55.4(13) . . . . ?
O23 S2 C2 F21 63.5(13) . . . . ?
O21 S2 C2 F21 -174.9(12) . . . . ?
O33 S3 C3 F33 66(2) . . . . ?
O32 S3 C3 F33 -55(2) . . . . ?
O31 S3 C3 F33 -175(2) . . . . ?
O33 S3 C3 F32 -176.8(18) . . . . ?
O32 S3 C3 F32 61.8(19) . . . . ?
O31 S3 C3 F32 -57.4(18) . . . . ?
O33 S3 C3 F31 -62(2) . . . . ?
O32 S3 C3 F31 176.2(17) . . . . ?
O31 S3 C3 F31 56.9(17) . . . . ?
